data_7239545
loop_
_publ_author_name
'He, Wen-Wen'
'Li, Shun-Li'
'Li, Wen-Liang'
'Li, Ji-Sen'
'Yang, Guang-Sheng'
'Zhang, Shu-Ran'
'Lan, Ya-Qian'
'Shen, Ping'
'Su, Zhong-Min'

_publ_section_title
;
 Multipoint interactions enhanced H2 storage and organosulfur removal in a
 microporous metal--organic framework
;
_journal_issue 37
_journal_name_full 'Journal of Materials Chemistry A'
_journal_page_first 11111
_journal_paper_doi 10.1039/c3ta12662e
_journal_volume 1
_journal_year 2013
_chemical_formula_moiety 'C110 H184 N14 O44 Cu4'
_chemical_formula_sum 'C110 H184 Cu4 N14 O44'
_chemical_formula_weight 2659.76
_space_group_IT_number 76
_space_group_name_Hall 'P 4w'
_space_group_name_H-M_alt 'P 41'
_symmetry_cell_setting tetragonal
_symmetry_space_group_name_H-M 'P 41'
_atom_sites_solution_hydrogens geom
_atom_sites_solution_primary direct
_atom_sites_solution_secondary difmap
_audit_creation_method SHELXL-97
_cell_angle_alpha 90.00
_cell_angle_beta 90.00
_cell_angle_gamma 90.00
_cell_formula_units_Z 4
_cell_length_a 26.070(5)
_cell_length_b 26.070(5)
_cell_length_c 18.601(5)
_cell_measurement_temperature 293(2)
_cell_volume 12642(5)
_computing_cell_refinement SMART
_computing_data_collection 'SMART (Bruker, 1997)'
_computing_data_reduction 'SAINT (Bruker, 1999)'
_computing_molecular_graphics 'Diamond (Brandenburg and Putz, 2008)'
_computing_publication_material SHELXL-97
_computing_structure_refinement 'SHELXL-97 (Sheldrick, 2008)'
_computing_structure_solution 'SHELXS-97(Sheldrick, 2008)'
_diffrn_ambient_temperature 293(2)
_diffrn_measured_fraction_theta_full 0.999
_diffrn_measured_fraction_theta_max 0.999
_diffrn_measurement_device_type 'Bruker APEX CCD area-detector'
_diffrn_measurement_method '\w scans'
_diffrn_radiation_monochromator graphite
_diffrn_radiation_source 'fine-focus sealed tube'
_diffrn_radiation_type MoK\a
_diffrn_radiation_wavelength 0.71069
_diffrn_reflns_av_R_equivalents 0.0596
_diffrn_reflns_av_sigmaI/netI 0.0675
_diffrn_reflns_limit_h_max 27
_diffrn_reflns_limit_h_min -30
_diffrn_reflns_limit_k_max 30
_diffrn_reflns_limit_k_min -28
_diffrn_reflns_limit_l_max 22
_diffrn_reflns_limit_l_min -21
_diffrn_reflns_number 64201
_diffrn_reflns_theta_full 25.00
_diffrn_reflns_theta_max 25.00
_diffrn_reflns_theta_min 1.10
_diffrn_standards_decay_% 0
_diffrn_standards_interval_count 0
_diffrn_standards_interval_time 0
_diffrn_standards_number 0
_exptl_absorpt_coefficient_mu 5.013
_exptl_absorpt_correction_type none
_exptl_crystal_colour blue
_exptl_crystal_density_diffrn 2.049
_exptl_crystal_density_method 'not measured'
_exptl_crystal_description block
_exptl_crystal_F_000 7584
_exptl_crystal_size_max 0.32
_exptl_crystal_size_mid 0.28
_exptl_crystal_size_min 0.26
_platon_squeeze_details ' ?'
_refine_diff_density_max 1.257
_refine_diff_density_min -2.404
_refine_diff_density_rms 0.084
_refine_ls_abs_structure_details 'Flack H D (1983), Acta Cryst. A39, 876-881'
_refine_ls_abs_structure_Flack 0.484(18)
_refine_ls_extinction_method none
_refine_ls_goodness_of_fit_ref 1.127
_refine_ls_hydrogen_treatment mixed
_refine_ls_matrix_type full
_refine_ls_number_parameters 490
_refine_ls_number_reflns 21703
_refine_ls_number_restraints 1
_refine_ls_restrained_S_all 1.127
_refine_ls_R_factor_all 0.0937
_refine_ls_R_factor_gt 0.0795
_refine_ls_shift/su_max 14.219
_refine_ls_shift/su_mean 0.088
_refine_ls_structure_factor_coef Fsqd
_refine_ls_weighting_details 'calc w=1/[\s^2^(Fo^2^)+(0.1292P)^2^+0.0000P] where P=(Fo^2^+2Fc^2^)/3'
_refine_ls_weighting_scheme calc
_refine_ls_wR_factor_gt 0.2109
_refine_ls_wR_factor_ref 0.2200
_reflns_number_gt 16340
_reflns_number_total 21703
_reflns_threshold_expression >2sigma(I)
_cod_data_source_file c3ta12662e.txt
_cod_data_source_block mm
_cod_original_sg_symbol_H-M P41
_cod_original_formula_sum 'C110 H184 N14 O44 Cu4'
_cod_database_code 7239545

loop_
_symmetry_equiv_pos_as_xyz
'x, y, z'
'-x, -y, z+1/2'
'-y, x, z+1/4'
'y, -x, z+3/4'

loop_
_atom_site_label
_atom_site_type_symbol
_atom_site_fract_x
_atom_site_fract_y
_atom_site_fract_z
_atom_site_U_iso_or_equiv
_atom_site_adp_type
_atom_site_occupancy
_atom_site_symmetry_multiplicity
_atom_site_calc_flag
_atom_site_refinement_flags
C00 C 0.3659(2) 0.7458(2) 0.5726(4) 0.0356(14) Uiso 1 1 d .
C1 C 0.6933(3) 0.7376(3) 0.4415(4) 0.056(2) Uani 1 1 d .
C2 C 0.6690(2) 0.7455(3) 0.5109(3) 0.0430(16) Uani 1 1 d .
C3 C 0.6936(2) 0.7550(3) 0.5709(4) 0.0447(16) Uani 1 1 d .
H3 H 0.7292 0.7542 0.5710 0.054 Uiso 1 1 calc R
C4 C 0.6670(2) 0.7664(3) 0.6359(3) 0.0383(15) Uani 1 1 d .
C5 C 0.6147(2) 0.7632(3) 0.6344(4) 0.0509(19) Uani 1 1 d .
H5 H 0.5965 0.7686 0.6767 0.061 Uiso 1 1 calc R
C6 C 0.5877(2) 0.7520(3) 0.5716(4) 0.0463(17) Uani 1 1 d .
C7 C 0.6156(2) 0.7431(2) 0.5082(4) 0.0412(16) Uani 1 1 d .
H7 H 0.5988 0.7359 0.4653 0.049 Uiso 1 1 calc R
C8 C 0.6990(3) 0.7723(2) 0.7038(3) 0.0405(17) Uani 1 1 d .
C9 C 0.5303(2) 0.7493(3) 0.5722(4) 0.0486(18) Uani 1 1 d .
C10 C 0.5030(2) 0.7848(3) 0.6139(4) 0.058(2) Uani 1 1 d .
H10 H 0.5203 0.8103 0.6392 0.070 Uiso 1 1 calc R
C11 C 0.4504(3) 0.7815(3) 0.6167(4) 0.063(2) Uani 1 1 d .
H11 H 0.4328 0.8026 0.6485 0.076 Uiso 1 1 calc R
C12 C 0.4219(3) 0.7468(3) 0.5726(4) 0.0497(17) Uani 1 1 d .
C13 C 0.4506(2) 0.7146(3) 0.5323(4) 0.061(2) Uani 1 1 d .
H13 H 0.4342 0.6899 0.5044 0.073 Uiso 1 1 calc R
C14 C 0.5025(3) 0.7171(4) 0.5314(5) 0.087(3) Uani 1 1 d .
H14 H 0.5200 0.6951 0.5006 0.105 Uiso 1 1 calc R
C15 C 0.7430(3) 0.8243(3) 0.3162(5) 0.0569(19) Uiso 1 1 d .
C16 C 0.7385(3) 0.8816(3) 0.2828(5) 0.094(3) Uiso 1 1 d G
C17 C 0.7824(3) 0.9116(4) 0.2891(5) 0.224(9) Uiso 1 1 d G
H17 H 0.8124 0.8973 0.3071 0.268 Uiso 1 1 calc R
C18 C 0.7813(3) 0.9628(3) 0.2684(5) 0.134(5) Uiso 1 1 d G
H18 H 0.8106 0.9828 0.2727 0.161 Uiso 1 1 calc R
C19 C 0.7363(4) 0.9841(2) 0.2415(5) 0.114(4) Uiso 1 1 d G
C20 C 0.6925(3) 0.9541(3) 0.2352(5) 0.165(6) Uiso 1 1 d G
H20 H 0.6624 0.9684 0.2172 0.198 Uiso 1 1 calc R
C21 C 0.6935(3) 0.9029(3) 0.2558(4) 0.109(4) Uiso 1 1 d G
H21 H 0.6642 0.8828 0.2516 0.131 Uiso 1 1 calc R
C22 C 0.7940(2) 0.7383(3) 0.2024(3) 0.0416(17) Uani 1 1 d .
C23 C 0.8200(2) 0.7446(3) 1.1343(3) 0.0457(18) Uani 1 1 d .
C24 C 0.7437(3) 1.1271(2) 0.8832(3) 0.0473(18) Uani 1 1 d .
H24 H 0.7377 1.1095 0.9260 0.057 Uiso 1 1 calc R
C30 C 0.7471(3) 0.8792(3) 0.8201(4) 0.0493(18) Uani 1 1 d .
C31 C 0.7471(3) 0.9336(3) 0.8194(4) 0.0488(17) Uiso 1 1 d .
C32 C 0.7852(4) 0.9589(3) 0.7782(5) 0.073(3) Uani 1 1 d .
H32 H 0.8102 0.9406 0.7532 0.088 Uiso 1 1 calc R
C33 C 0.7837(4) 1.0143(3) 0.7767(5) 0.072(3) Uani 1 1 d .
H33 H 0.8057 1.0319 0.7461 0.087 Uiso 1 1 calc R
C34 C 0.7498(3) 1.0418(2) 0.8199(4) 0.0469(17) Uani 1 1 d .
C35 C 0.7167(3) 1.0144(3) 0.8633(5) 0.066(2) Uani 1 1 d .
H35 H 0.6952 1.0318 0.8949 0.079 Uiso 1 1 calc R
C36 C 0.7154(3) 0.9621(3) 0.8605(5) 0.062(2) Uani 1 1 d .
H36 H 0.6911 0.9452 0.8884 0.074 Uiso 1 1 calc R
C37 C 0.7933(2) 0.7745(2) 0.9405(4) 0.0373(15) Uiso 1 1 d .
C38 C 0.8217(2) 0.7663(3) 1.0070(4) 0.0405(16) Uani 1 1 d .
C39 C 0.8744(3) 0.7626(3) 1.0097(4) 0.0513(19) Uani 1 1 d .
H39 H 0.8929 0.7680 0.9675 0.062 Uiso 1 1 calc R
C40 C 0.7514(3) 1.0990(3) 0.8207(4) 0.056(2) Uani 1 1 d .
C41 C 0.7956(2) 0.7564(2) 1.0712(3) 0.0335(14) Uani 1 1 d .
H41 H 0.7600 0.7579 1.0711 0.040 Uiso 1 1 calc R
C42 C 0.7254(4) 0.6884(4) 0.8437(6) 0.075(3) Uiso 1 1 d .
C43 C 0.7339(4) 0.6290(2) 0.8514(5) 0.110(4) Uiso 1 1 d G
C44 C 0.7781(3) 0.5995(3) 0.8453(5) 0.192(7) Uiso 1 1 d G
H44 H 0.8070 0.6130 0.8229 0.230 Uiso 1 1 calc R
C45 C 0.7791(3) 0.5499(3) 0.8726(5) 0.096(3) Uiso 1 1 d G
H45 H 0.8087 0.5302 0.8685 0.116 Uiso 1 1 calc R
C46 C 0.7359(3) 0.5298(2) 0.9061(4) 0.112(4) Uiso 1 1 d G
C47 C 0.6917(3) 0.5593(3) 0.9122(5) 0.135(5) Uiso 1 1 d G
H47 H 0.6627 0.5459 0.9346 0.161 Uiso 1 1 calc R
C48 C 0.6907(3) 0.6089(3) 0.8848(5) 0.114(4) Uiso 1 1 d G
H48 H 0.6611 0.6287 0.8889 0.137 Uiso 1 1 calc R
N1 N 0.8620(2) 0.7346(2) 0.4058(3) 0.0550(16) Uiso 1 1 d G
C61 C 0.8840(3) 0.6907(2) 0.4350(6) 0.40(2) Uiso 1 1 d G
H61 H 0.8658 0.6600 0.4352 0.480 Uiso 1 1 calc R
C62 C 0.9331(4) 0.6927(4) 0.4638(6) 0.298(13) Uiso 1 1 d G
H62 H 0.9478 0.6633 0.4834 0.358 Uiso 1 1 calc R
C63 C 0.9603(2) 0.7385(4) 0.4634(5) 0.102(3) Uiso 1 1 d G
C64 C 0.9384(3) 0.7824(3) 0.4342(6) 0.288(12) Uiso 1 1 d G
H64 H 0.9566 0.8131 0.4340 0.345 Uiso 1 1 calc R
C65 C 0.8892(3) 0.7805(2) 0.4054(5) 0.170(7) Uiso 1 1 d G
H65 H 0.8745 0.8098 0.3858 0.204 Uiso 1 1 calc R
N2 N 0.62653(17) 0.7281(2) 0.2335(3) 0.0451(14) Uiso 1 1 d G
C66 C 0.59741(19) 0.68369(16) 0.2270(3) 0.219(9) Uiso 1 1 d GU
H66 H 0.6105 0.6525 0.2430 0.263 Uiso 1 1 calc R
C67 C 0.54875(17) 0.68584(19) 0.1966(3) 0.0593(14) Uiso 1 1 d GU
H67 H 0.5293 0.6561 0.1923 0.071 Uiso 1 1 calc R
C68 C 0.5292(2) 0.7324(2) 0.1727(4) 0.096(3) Uiso 1 1 d G
C69 C 0.5583(3) 0.7768(2) 0.1791(6) 0.298(13) Uiso 1 1 d G
H69 H 0.5452 0.8080 0.1631 0.357 Uiso 1 1 calc R
C70 C 0.6070(3) 0.77469(17) 0.2095(5) 0.234(10) Uiso 1 1 d G
H70 H 0.6265 0.8044 0.2139 0.281 Uiso 1 1 calc R
O1 O 0.74339(17) 0.7720(2) 0.7037(3) 0.0486(13) Uani 1 1 d .
O2 O 0.74510(16) 0.73651(18) 0.2001(2) 0.0433(12) Uani 1 1 d .
O3 O 0.67224(15) 0.78292(19) 0.7584(2) 0.0456(12) Uani 1 1 d .
O1W O 0.8597(3) 0.7706(3) 0.7344(4) 0.106(2) Uiso 1 1 d .
O16 O 0.81837(15) 0.72714(17) 0.2577(2) 0.0377(10) Uani 1 1 d .
O4 O 0.81654(15) 0.78374(17) 0.8854(3) 0.0459(12) Uani 1 1 d .
O2W O 0.6276(3) 0.7810(3) 0.9130(4) 0.095(2) Uiso 1 1 d .
O7 O 0.74166(15) 0.7751(2) 0.9426(3) 0.0491(13) Uani 1 1 d .
O5 O 0.7784(2) 0.85447(19) 0.7821(4) 0.0728(17) Uani 1 1 d .
O6 O 0.7145(2) 0.85373(17) 0.8557(3) 0.0569(13) Uani 1 1 d .
O9 O 0.74217(19) 0.73897(19) 0.4426(2) 0.0484(12) Uani 1 1 d .
O10 O 0.67031(15) 0.72729(19) 0.3852(2) 0.0447(12) Uani 1 1 d .
O11 O 0.7824(3) 0.7033(2) 0.8029(3) 0.082(2) Uani 1 1 d .
O12 O 0.6953(2) 0.7083(2) 0.8494(5) 0.110(3) Uani 1 1 d .
O13 O 0.70946(14) 0.65629(14) 0.2863(2) 0.0315(9) Uani 1 1 d .
O14 O 0.78199(17) 0.65896(16) 0.3594(3) 0.0451(11) Uani 1 1 d .
O8 O 0.7823(2) 0.8063(3) 0.3344(4) 0.0815(19) Uiso 1 1 d .
O15 O 0.7027(2) 0.8080(2) 0.2926(4) 0.0748(16) Uiso 1 1 d .
Cu1 Cu 0.78757(3) 0.77874(3) 0.78728(4) 0.0387(2) Uani 1 1 d .
Cu2 Cu 0.70006(3) 0.73122(3) 0.28638(4) 0.0382(2) Uani 1 1 d .
Cu3 Cu 0.69908(3) 0.78108(3) 0.85659(4) 0.0388(2) Uani 1 1 d .
Cu4 Cu 0.78795(3) 0.73241(3) 0.35610(4) 0.03472(19) Uani 1 1 d .

loop_
_atom_site_aniso_label
_atom_site_aniso_U_11
_atom_site_aniso_U_22
_atom_site_aniso_U_33
_atom_site_aniso_U_23
_atom_site_aniso_U_13
_atom_site_aniso_U_12
C1 0.043(4) 0.088(6) 0.036(4) 0.008(4) 0.012(3) -0.041(4)
C2 0.041(4) 0.061(4) 0.026(4) -0.013(3) -0.002(3) 0.017(3)
C3 0.016(3) 0.073(4) 0.045(4) 0.000(3) -0.004(3) 0.001(3)
C4 0.030(3) 0.057(4) 0.028(3) -0.002(3) -0.005(3) 0.003(3)
C5 0.030(4) 0.085(5) 0.037(4) -0.009(4) 0.000(3) 0.009(3)
C6 0.029(3) 0.087(5) 0.023(3) -0.002(3) 0.002(3) 0.013(3)
C7 0.021(3) 0.053(4) 0.050(4) -0.008(3) -0.010(3) 0.001(3)
C8 0.063(5) 0.035(3) 0.023(4) -0.019(3) 0.012(3) 0.025(3)
C9 0.020(3) 0.092(5) 0.034(4) -0.001(4) -0.007(3) 0.004(3)
C10 0.028(3) 0.092(6) 0.054(5) -0.027(4) -0.007(3) -0.004(3)
C11 0.039(4) 0.110(6) 0.041(5) -0.032(4) -0.017(3) -0.018(4)
C12 0.052(4) 0.061(4) 0.037(4) 0.004(3) -0.010(3) -0.003(3)
C13 0.024(3) 0.095(6) 0.064(5) -0.035(5) 0.001(3) -0.040(4)
C14 0.044(4) 0.136(8) 0.082(7) -0.077(6) -0.009(4) -0.011(5)
C22 0.036(4) 0.078(5) 0.011(3) 0.002(3) 0.008(3) 0.005(3)
C23 0.044(4) 0.064(4) 0.030(4) 0.012(3) 0.005(3) 0.036(3)
C24 0.077(5) 0.037(4) 0.028(4) 0.009(3) 0.015(3) 0.022(3)
C30 0.070(5) 0.044(4) 0.035(4) -0.021(3) -0.006(4) -0.029(4)
C32 0.103(7) 0.064(5) 0.053(6) 0.024(4) 0.009(5) -0.031(5)
C33 0.130(8) 0.037(4) 0.049(5) 0.004(4) 0.017(5) -0.022(4)
C34 0.072(5) 0.025(3) 0.043(4) 0.012(3) 0.017(3) 0.010(3)
C35 0.085(6) 0.045(4) 0.067(6) 0.002(4) 0.043(5) 0.011(4)
C36 0.069(5) 0.034(4) 0.083(6) 0.007(4) 0.029(5) -0.002(3)
C38 0.028(3) 0.060(4) 0.034(4) 0.019(3) -0.017(3) -0.012(3)
C39 0.042(4) 0.086(5) 0.026(4) 0.013(3) 0.007(3) -0.018(4)
C40 0.092(6) 0.036(4) 0.039(4) 0.018(3) 0.014(4) 0.005(4)
C41 0.026(3) 0.049(4) 0.025(3) 0.004(3) -0.004(3) -0.008(3)
O1 0.029(3) 0.075(3) 0.043(3) 0.010(2) -0.015(2) -0.018(2)
O2 0.034(3) 0.067(3) 0.029(3) 0.013(2) 0.0045(19) 0.024(2)
O3 0.027(2) 0.076(3) 0.033(3) -0.006(2) -0.0067(19) 0.010(2)
O16 0.036(2) 0.053(3) 0.024(2) -0.0003(19) -0.0039(19) 0.0076(19)
O4 0.023(2) 0.051(3) 0.063(3) 0.006(2) -0.023(2) -0.0026(19)
O7 0.019(2) 0.093(4) 0.036(3) 0.000(2) 0.0011(19) 0.001(2)
O5 0.097(4) 0.045(3) 0.076(4) 0.035(3) -0.036(4) -0.004(3)
O6 0.095(4) 0.038(3) 0.037(3) 0.011(2) 0.025(3) -0.005(2)
O9 0.061(3) 0.061(3) 0.023(3) 0.005(2) 0.009(2) 0.010(2)
O10 0.026(2) 0.095(4) 0.013(2) -0.006(2) -0.0113(17) -0.007(2)
O11 0.118(5) 0.056(3) 0.072(4) -0.029(3) -0.030(4) 0.053(3)
O12 0.065(4) 0.044(3) 0.220(9) 0.056(4) -0.080(5) -0.008(3)
O13 0.037(2) 0.031(2) 0.027(2) 0.0070(18) -0.0052(19) 0.0057(16)
O14 0.051(3) 0.036(2) 0.048(3) 0.017(2) 0.006(2) 0.0043(19)
Cu1 0.0435(4) 0.0460(5) 0.0267(4) 0.0006(4) -0.0080(4) 0.0114(3)
Cu2 0.0391(4) 0.0473(5) 0.0283(4) 0.0100(4) -0.0049(4) 0.0116(3)
Cu3 0.0407(4) 0.0475(5) 0.0283(4) 0.0135(4) -0.0104(4) -0.0105(3)
Cu4 0.0369(4) 0.0401(4) 0.0271(4) 0.0005(4) -0.0021(4) -0.0022(3)

loop_
_atom_type_symbol
_atom_type_description
_atom_type_scat_dispersion_real
_atom_type_scat_dispersion_imag
_atom_type_scat_source
C C 0.0033 0.0016 'International Tables Vol C Tables 4.2.6.8 and 6.1.1.4'
H H 0.0000 0.0000 'International Tables Vol C Tables 4.2.6.8 and 6.1.1.4'
N N 0.0061 0.0033 'International Tables Vol C Tables 4.2.6.8 and 6.1.1.4'
O O 0.0106 0.0060 'International Tables Vol C Tables 4.2.6.8 and 6.1.1.4'
Cu Cu 0.3201 1.2651 'International Tables Vol C Tables 4.2.6.8 and 6.1.1.4'

loop_
_geom_angle_atom_site_label_1
_geom_angle_atom_site_label_2
_geom_angle_atom_site_label_3
_geom_angle
_geom_angle_site_symmetry_1
_geom_angle_site_symmetry_3
O13 C00 O14 124.6(5) 3_655 3_655
O13 C00 C12 117.3(6) 3_655 .
O14 C00 C12 118.2(5) 3_655 .
O10 C1 O9 120.3(7) . .
O10 C1 C2 125.0(6) . .
O9 C1 C2 114.6(6) . .
C3 C2 C7 121.8(6) . .
C3 C2 C1 124.8(6) . .
C7 C2 C1 113.3(6) . .
C2 C3 C4 121.6(5) . .
C2 C3 H3 119.2 . .
C4 C3 H3 119.2 . .
C5 C4 C3 117.1(6) . .
C5 C4 C8 124.8(6) . .
C3 C4 C8 117.3(5) . .
C4 C5 C6 122.2(6) . .
C4 C5 H5 118.9 . .
C6 C5 H5 118.9 . .
C5 C6 C7 118.5(5) . .
C5 C6 C9 120.4(6) . .
C7 C6 C9 121.0(6) . .
C2 C7 C6 118.6(6) . .
C2 C7 H7 120.7 . .
C6 C7 H7 120.7 . .
O1 C8 O3 123.7(7) . .
O1 C8 C4 123.2(6) . .
O3 C8 C4 112.7(6) . .
C14 C9 C10 116.8(6) . .
C14 C9 C6 124.3(7) . .
C10 C9 C6 118.7(6) . .
C11 C10 C9 119.1(7) . .
C11 C10 H10 120.5 . .
C9 C10 H10 120.4 . .
C10 C11 C12 122.4(7) . .
C10 C11 H11 118.8 . .
C12 C11 H11 118.8 . .
C13 C12 C11 115.1(6) . .
C13 C12 C00 122.7(6) . .
C11 C12 C00 122.1(7) . .
C12 C13 C14 121.9(6) . .
C12 C13 H13 119.0 . .
C14 C13 H13 119.0 . .
C9 C14 C13 124.2(7) . .
C9 C14 H14 117.9 . .
C13 C14 H14 117.9 . .
O8 C15 O15 135.9(8) . .
O8 C15 C16 122.6(8) . .
O15 C15 C16 96.9(7) . .
C17 C16 C21 120.0 . .
C17 C16 C15 115.2(6) . .
C21 C16 C15 124.5(6) . .
C16 C17 C18 120.0 . .
C16 C17 H17 120.0 . .
C18 C17 H17 120.0 . .
C19 C18 C17 120.0 . .
C19 C18 H18 120.0 . .
C17 C18 H18 120.0 . .
C18 C19 C20 120.0 . .
C18 C19 C63 117.8(16) . 4_574
C20 C19 C63 122.0(18) . 4_574
C19 C20 C21 120.0 . .
C19 C20 H20 120.0 . .
C21 C20 H20 120.0 . .
C20 C21 C16 120.0 . .
C20 C21 H21 120.0 . .
C16 C21 H21 120.0 . .
O16 C22 O2 121.9(6) . .
O16 C22 C23 120.9(6) . 1_554
O2 C22 C23 116.2(6) . 1_554
C41 C23 C24 117.1(6) . 3_755
C41 C23 C22 124.0(6) . 1_556
C24 C23 C22 118.6(6) 3_755 1_556
C23 C24 C40 122.4(6) 4_574 .
C23 C24 H24 118.8 4_574 .
C40 C24 H24 118.8 . .
O5 C30 O6 117.4(6) . .
O5 C30 C31 120.6(7) . .
O6 C30 C31 122.0(7) . .
C36 C31 C32 118.7(7) . .
C36 C31 C30 123.1(7) . .
C32 C31 C30 118.0(7) . .
C31 C32 C33 117.0(8) . .
C31 C32 H32 121.5 . .
C33 C32 H32 121.4 . .
C34 C33 C32 121.5(7) . .
C34 C33 H33 119.3 . .
C32 C33 H33 119.2 . .
C35 C34 C33 117.8(6) . .
C35 C34 C40 122.0(6) . .
C33 C34 C40 120.2(6) . .
C36 C35 C34 120.7(7) . .
C36 C35 H35 119.6 . .
C34 C35 H35 119.7 . .
C31 C36 C35 123.8(7) . .
C31 C36 H36 118.1 . .
C35 C36 H36 118.1 . .
O4 C37 O7 121.4(6) . .
O4 C37 C38 119.4(6) . .
O7 C37 C38 119.1(6) . .
C39 C38 C41 116.1(5) . .
C39 C38 C37 123.3(6) . .
C41 C38 C37 120.3(5) . .
C40 C39 C38 123.5(6) 3_755 .
C40 C39 H39 118.2 3_755 .
C38 C39 H39 118.3 . .
C39 C40 C24 117.6(6) 4_574 .
C39 C40 C34 120.4(7) 4_574 .
C24 C40 C34 122.0(6) . .
C23 C41 C38 123.3(5) . .
C23 C41 H41 118.3 . .
C38 C41 H41 118.4 . .
O12 C42 C43 130.3(10) . .
O12 C42 O11 130.1(10) . .
C43 C42 O11 98.2(7) . .
O12 C42 Cu3 40.5(6) . .
C43 C42 Cu3 166.8(7) . .
O11 C42 Cu3 93.5(5) . .
C44 C43 C48 120.0 . .
C44 C43 C42 130.9(7) . .
C48 C43 C42 107.4(7) . .
C45 C44 C43 120.0 . .
C45 C44 H44 120.0 . .
C43 C44 H44 120.0 . .
C46 C45 C44 120.0 . .
C46 C45 H45 120.0 . .
C44 C45 H45 120.0 . .
C47 C46 C45 120.0 . .
C47 C46 C68 119(2) . 4_565
C45 C46 C68 120.2(18) . 4_565
C46 C47 C48 120.0 . .
C46 C47 H47 120.0 . .
C48 C47 H47 120.0 . .
C47 C48 C43 120.0 . .
C47 C48 H48 120.0 . .
C43 C48 H48 120.0 . .
C61 N1 C65 120.0 . .
C61 N1 Cu4 121.2(4) . .
C65 N1 Cu4 118.7(4) . .
N1 C61 C62 120.0 . .
N1 C61 H61 120.0 . .
C62 C61 H61 120.0 . .
C61 C62 C63 120.0 . .
C61 C62 H62 120.0 . .
C63 C62 H62 120.0 . .
C64 C63 C62 120.0 . .
C64 C63 C19 123.4(17) . 3_755
C62 C63 C19 116.5(16) . 3_755
C63 C64 C65 120.0 . .
C63 C64 H64 120.0 . .
C65 C64 H64 120.0 . .
C64 C65 N1 120.0 . .
C64 C65 H65 120.0 . .
N1 C65 H65 120.0 . .
C66 N2 C70 120.0 . .
C66 N2 Cu2 123.8(3) . .
C70 N2 Cu2 116.1(3) . .
C67 C66 N2 120.0 . .
C67 C66 H66 120.0 . .
N2 C66 H66 120.0 . .
C66 C67 C68 120.0 . .
C66 C67 H67 120.0 . .
C68 C67 H67 120.0 . .
C69 C68 C67 120.0 . .
C69 C68 C46 120(3) . 3_654
C67 C68 C46 118(3) . 3_654
C68 C69 C70 120.0 . .
C68 C69 H69 120.0 . .
C70 C69 H69 120.0 . .
C69 C70 N2 120.0 . .
C69 C70 H70 120.0 . .
N2 C70 H70 120.0 . .
C8 O1 Cu1 126.3(5) . .
C22 O2 Cu2 124.3(4) . .
C8 O3 Cu3 123.2(4) . .
C22 O16 Cu4 122.6(4) . .
C37 O4 Cu1 125.0(4) . .
C37 O7 Cu3 123.1(4) . .
C30 O5 Cu1 124.1(5) . .
C30 O6 Cu3 131.1(5) . .
C1 O9 Cu4 125.3(4) . .
C1 O10 Cu2 125.5(4) . .
C42 O11 Cu1 110.3(4) . .
C42 O12 Cu3 120.7(8) . .
C00 O13 Cu2 122.1(4) 4_564 .
C00 O14 Cu4 121.6(4) 4_564 .
C15 O8 Cu4 120.8(6) . .
C15 O15 Cu2 113.5(5) . .
O1 Cu1 O4 165.9(2) . .
O1 Cu1 O5 88.8(2) . .
O4 Cu1 O5 91.5(2) . .
O1 Cu1 O11 89.3(2) . .
O4 Cu1 O11 87.5(2) . .
O5 Cu1 O11 167.8(3) . .
O1 Cu1 O1W 98.3(3) . .
O4 Cu1 O1W 95.5(3) . .
O5 Cu1 O1W 100.6(3) . .
O11 Cu1 O1W 91.6(3) . .
O1 Cu1 Cu3 82.82(15) . .
O4 Cu1 Cu3 83.21(14) . .
O5 Cu1 Cu3 84.0(2) . .
O11 Cu1 Cu3 83.8(2) . .
O1W Cu1 Cu3 175.3(2) . .
O13 Cu2 O2 89.69(18) . .
O13 Cu2 O10 89.90(19) . .
O2 Cu2 O10 166.67(17) . .
O13 Cu2 O15 170.3(2) . .
O2 Cu2 O15 87.6(2) . .
O10 Cu2 O15 90.6(2) . .
O13 Cu2 N2 94.19(19) . .
O2 Cu2 N2 99.1(2) . .
O10 Cu2 N2 94.20(19) . .
O15 Cu2 N2 95.4(2) . .
O13 Cu2 Cu4 84.47(11) . .
O2 Cu2 Cu4 83.30(13) . .
O10 Cu2 Cu4 83.40(11) . .
O15 Cu2 Cu4 85.97(18) . .
N2 Cu2 Cu4 177.25(16) . .
O12 Cu3 O6 169.9(3) . .
O12 Cu3 O7 90.5(3) . .
O6 Cu3 O7 88.1(2) . .
O12 Cu3 O3 86.6(3) . .
O6 Cu3 O3 92.4(2) . .
O7 Cu3 O3 165.86(18) . .
O12 Cu3 O2W 89.4(3) . .
O6 Cu3 O2W 100.7(2) . .
O7 Cu3 O2W 95.4(2) . .
O3 Cu3 O2W 98.4(2) . .
O12 Cu3 C42 18.8(3) . .
O6 Cu3 C42 151.6(3) . .
O7 Cu3 C42 81.2(3) . .
O3 Cu3 C42 91.8(3) . .
O2W Cu3 C42 106.5(3) . .
O12 Cu3 Cu1 89.3(3) . .
O6 Cu3 Cu1 80.64(15) . .
O7 Cu3 Cu1 84.34(13) . .
O3 Cu3 Cu1 81.80(13) . .
O2W Cu3 Cu1 178.63(19) . .
C42 Cu3 Cu1 72.2(2) . .
O14 Cu4 O8 166.6(3) . .
O14 Cu4 O16 89.61(19) . .
O8 Cu4 O16 84.8(2) . .
O14 Cu4 O9 90.6(2) . .
O8 Cu4 O9 92.1(2) . .
O16 Cu4 O9 166.88(19) . .
O14 Cu4 N1 94.9(2) . .
O8 Cu4 N1 97.4(3) . .
O16 Cu4 N1 92.2(2) . .
O9 Cu4 N1 100.8(2) . .
O14 Cu4 Cu2 86.21(14) . .
O8 Cu4 Cu2 81.1(2) . .
O16 Cu4 Cu2 83.89(12) . .
O9 Cu4 Cu2 83.04(15) . .
N1 Cu4 Cu2 175.96(17) . .

loop_
_geom_bond_atom_site_label_1
_geom_bond_atom_site_label_2
_geom_bond_distance
_geom_bond_site_symmetry_2
C00 O13 1.299(7) 3_655
C00 O14 1.334(8) 3_655
C00 C12 1.462(9) .
C1 O10 1.235(8) .
C1 O9 1.276(8) .
C1 C2 1.452(10) .
C2 C3 1.309(9) .
C2 C7 1.395(9) .
C3 C4 1.425(9) .
C3 H3 0.9300 .
C4 C5 1.367(9) .
C4 C8 1.523(9) .
C5 C6 1.394(9) .
C5 H5 0.9300 .
C6 C7 1.403(9) .
C6 C9 1.499(8) .
C7 H7 0.9300 .
C8 O1 1.156(8) .
C8 O3 1.264(7) .
C9 C14 1.345(10) .
C9 C10 1.401(10) .
C10 C11 1.375(9) .
C10 H10 0.9300 .
C11 C12 1.429(9) .
C11 H11 0.9300 .
C12 C13 1.352(10) .
C13 C14 1.355(10) .
C13 H13 0.9300 .
C14 H14 0.9300 .
C15 O8 1.178(9) .
C15 O15 1.214(9) .
C15 C16 1.624(10) .
C16 C17 1.3900 .
C16 C21 1.3900 .
C17 C18 1.3900 .
C17 H17 0.9300 .
C18 C19 1.3900 .
C18 H18 0.9300 .
C19 C20 1.3900 .
C19 C63 1.54(4) 4_574
C20 C21 1.3900 .
C20 H20 0.9300 .
C21 H21 0.9300 .
C22 O16 1.244(8) .
C22 O2 1.277(8) .
C22 C23 1.445(9) 1_554
C23 C41 1.369(8) .
C23 C24 1.381(9) 3_755
C23 C22 1.445(9) 1_556
C24 C23 1.381(9) 4_574
C24 C40 1.388(10) .
C24 H24 0.9300 .
C30 O5 1.257(9) .
C30 O6 1.266(8) .
C30 C31 1.418(10) .
C31 C36 1.349(10) .
C31 C32 1.419(10) .
C32 C33 1.444(11) .
C32 H32 0.9300 .
C33 C34 1.395(11) .
C33 H33 0.9300 .
C34 C35 1.380(10) .
C34 C40 1.492(9) .
C35 C36 1.365(10) .
C35 H35 0.9300 .
C36 H36 0.9300 .
C37 O4 1.216(8) .
C37 O7 1.346(8) .
C37 C38 1.457(9) .
C38 C39 1.379(9) .
C38 C41 1.399(9) .
C39 C40 1.361(10) 3_755
C39 H39 0.9300 .
C40 C39 1.361(10) 4_574
C41 H41 0.9300 .
C42 O12 0.947(10) .
C42 C43 1.570(12) .
C42 O11 1.712(12) .
C42 Cu3 2.523(10) .
C43 C44 1.3900 .
C43 C48 1.3900 .
C44 C45 1.3900 .
C44 H44 0.9300 .
C45 C46 1.3900 .
C45 H45 0.9300 .
C46 C47 1.3900 .
C46 C68 1.57(5) 4_565
C47 C48 1.3900 .
C47 H47 0.9300 .
C48 H48 0.9300 .
N1 C61 1.3900 .
N1 C65 1.3900 .
N1 Cu4 2.142(5) .
C61 C62 1.3900 .
C61 H61 0.9300 .
C62 C63 1.3900 .
C62 H62 0.9300 .
C63 C64 1.3900 .
C63 C19 1.54(4) 3_755
C64 C65 1.3900 .
C64 H64 0.9300 .
C65 H65 0.9300 .
N2 C66 1.3900 .
N2 C70 1.3900 .
N2 Cu2 2.156(4) .
C66 C67 1.3900 .
C66 H66 0.9300 .
C67 C68 1.3900 .
C67 H67 0.9300 .
C68 C69 1.3900 .
C68 C46 1.57(7) 3_654
C69 C70 1.3900 .
C69 H69 0.9300 .
C70 H70 0.9300 .
O1 Cu1 1.943(4) .
O2 Cu2 1.994(4) .
O3 Cu3 1.956(4) .
O1W Cu1 2.132(8) .
O16 Cu4 1.999(4) .
O4 Cu1 1.980(5) .
O2W Cu3 2.139(7) .
O7 Cu3 1.953(5) .
O5 Cu1 1.991(5) .
O6 Cu3 1.936(4) .
O9 Cu4 2.011(5) .
O10 Cu2 1.999(4) .
O11 Cu1 1.992(6) .
O12 Cu3 1.905(6) .
O13 C00 1.299(7) 4_564
O13 Cu2 1.969(4) .
O14 C00 1.334(8) 4_564
O14 Cu4 1.922(4) .
O8 Cu4 1.973(7) .
O15 Cu2 2.006(6) .
Cu1 Cu3 2.6436(12) .
Cu2 Cu4 2.6331(11) .

loop_
_geom_torsion_atom_site_label_1
_geom_torsion_atom_site_label_2
_geom_torsion_atom_site_label_3
_geom_torsion_atom_site_label_4
_geom_torsion
_geom_torsion_site_symmetry_1
_geom_torsion_site_symmetry_4
O10 C1 C2 C3 178.0(8) . .
O9 C1 C2 C3 2.1(12) . .
O10 C1 C2 C7 -3.4(12) . .
O9 C1 C2 C7 -179.3(6) . .
C7 C2 C3 C4 -3.8(12) . .
C1 C2 C3 C4 174.7(7) . .
C2 C3 C4 C5 5.0(12) . .
C2 C3 C4 C8 174.9(7) . .
C3 C4 C5 C6 -3.5(11) . .
C8 C4 C5 C6 -172.6(7) . .
C4 C5 C6 C7 0.9(12) . .
C4 C5 C6 C9 -179.4(7) . .
C3 C2 C7 C6 0.9(11) . .
C1 C2 C7 C6 -177.7(7) . .
C5 C6 C7 C2 0.5(11) . .
C9 C6 C7 C2 -179.2(7) . .
C5 C4 C8 O1 175.4(7) . .
C3 C4 C8 O1 6.3(10) . .
C5 C4 C8 O3 -11.6(10) . .
C3 C4 C8 O3 179.4(6) . .
C5 C6 C9 C14 -145.9(10) . .
C7 C6 C9 C14 33.7(13) . .
C5 C6 C9 C10 38.8(11) . .
C7 C6 C9 C10 -141.5(8) . .
C14 C9 C10 C11 6.6(14) . .
C6 C9 C10 C11 -177.8(7) . .
C9 C10 C11 C12 -7.1(13) . .
C10 C11 C12 C13 5.2(13) . .
C10 C11 C12 C00 -176.0(8) . .
O13 C00 C12 C13 5.5(11) 3_655 .
O14 C00 C12 C13 -174.4(7) 3_655 .
O13 C00 C12 C11 -173.2(7) 3_655 .
O14 C00 C12 C11 7.0(10) 3_655 .
C11 C12 C13 C14 -3.2(13) . .
C00 C12 C13 C14 178.0(9) . .
C10 C9 C14 C13 -5.0(16) . .
C6 C9 C14 C13 179.7(9) . .
C12 C13 C14 C9 3.5(17) . .
O8 C15 C16 C17 -11.3(10) . .
O15 C15 C16 C17 -170.8(6) . .
O8 C15 C16 C21 175.1(7) . .
O15 C15 C16 C21 15.5(9) . .
C21 C16 C17 C18 0.0 . .
C15 C16 C17 C18 -173.9(7) . .
C16 C17 C18 C19 0.0 . .
C17 C18 C19 C20 0.0 . .
C17 C18 C19 C63 -175(3) . 4_574
C18 C19 C20 C21 0.0 . .
C63 C19 C20 C21 175(3) 4_574 .
C19 C20 C21 C16 0.0 . .
C17 C16 C21 C20 0.0 . .
C15 C16 C21 C20 173.3(8) . .
O5 C30 C31 C36 -178.2(8) . .
O6 C30 C31 C36 5.2(12) . .
O5 C30 C31 C32 -3.7(11) . .
O6 C30 C31 C32 179.8(8) . .
C36 C31 C32 C33 -6.9(13) . .
C30 C31 C32 C33 178.3(7) . .
C31 C32 C33 C34 6.8(13) . .
C32 C33 C34 C35 -1.5(14) . .
C32 C33 C34 C40 176.0(8) . .
C33 C34 C35 C36 -3.8(14) . .
C40 C34 C35 C36 178.7(8) . .
C32 C31 C36 C35 1.9(14) . .
C30 C31 C36 C35 176.3(8) . .
C34 C35 C36 C31 3.8(15) . .
O4 C37 C38 C39 -7.9(11) . .
O7 C37 C38 C39 176.8(6) . .
O4 C37 C38 C41 179.0(6) . .
O7 C37 C38 C41 3.6(10) . .
C41 C38 C39 C40 -1.8(12) . 3_755
C37 C38 C39 C40 -175.2(7) . 3_755
C23 C24 C40 C39 3.2(12) 4_574 4_574
C23 C24 C40 C34 -179.3(7) 4_574 .
C35 C34 C40 C39 -147.4(9) . 4_574
C33 C34 C40 C39 35.2(12) . 4_574
C35 C34 C40 C24 35.1(13) . .
C33 C34 C40 C24 -142.3(9) . .
C24 C23 C41 C38 1.3(11) 3_755 .
C22 C23 C41 C38 174.8(7) 1_556 .
C39 C38 C41 C23 1.3(11) . .
C37 C38 C41 C23 174.9(7) . .
O12 C42 C43 C44 -177.8(12) . .
O11 C42 C43 C44 15.0(9) . .
Cu3 C42 C43 C44 -137(3) . .
O12 C42 C43 C48 -13.2(16) . .
O11 C42 C43 C48 179.6(5) . .
Cu3 C42 C43 C48 28(3) . .
C48 C43 C44 C45 0.0 . .
C42 C43 C44 C45 163.0(9) . .
C43 C44 C45 C46 0.0 . .
C44 C45 C46 C47 0.0 . .
C44 C45 C46 C68 167(3) . 4_565
C45 C46 C47 C48 0.0 . .
C68 C46 C47 C48 -167(3) 4_565 .
C46 C47 C48 C43 0.0 . .
C44 C43 C48 C47 0.0 . .
C42 C43 C48 C47 -166.6(7) . .
C65 N1 C61 C62 0.0 . .
Cu4 N1 C61 C62 176.9(4) . .
N1 C61 C62 C63 0.0 . .
C61 C62 C63 C64 0.0 . .
C61 C62 C63 C19 -176(2) . 3_755
C62 C63 C64 C65 0.0 . .
C19 C63 C64 C65 175(2) 3_755 .
C63 C64 C65 N1 0.0 . .
C61 N1 C65 C64 0.0 . .
Cu4 N1 C65 C64 -177.0(4) . .
C70 N2 C66 C67 0.0 . .
Cu2 N2 C66 C67 175.4(4) . .
N2 C66 C67 C68 0.0 . .
C66 C67 C68 C69 0.0 . .
C66 C67 C68 C46 -165.6(15) . 3_654
C67 C68 C69 C70 0.0 . .
C46 C68 C69 C70 165.3(19) 3_654 .
C68 C69 C70 N2 0.0 . .
C66 N2 C70 C69 0.0 . .
Cu2 N2 C70 C69 -175.7(4) . .
O3 C8 O1 Cu1 8.2(10) . .
C4 C8 O1 Cu1 -179.5(5) . .
O16 C22 O2 Cu2 14.1(10) . .
C23 C22 O2 Cu2 -177.1(5) 1_554 .
O1 C8 O3 Cu3 -18.2(10) . .
C4 C8 O3 Cu3 168.8(4) . .
O2 C22 O16 Cu4 -25.1(10) . .
C23 C22 O16 Cu4 166.7(5) 1_554 .
O7 C37 O4 Cu1 -20.9(9) . .
C38 C37 O4 Cu1 163.8(5) . .
O4 C37 O7 Cu3 9.0(9) . .
C38 C37 O7 Cu3 -175.8(5) . .
O6 C30 O5 Cu1 -10.9(10) . .
C31 C30 O5 Cu1 172.4(5) . .
O5 C30 O6 Cu3 -6.4(11) . .
C31 C30 O6 Cu3 170.3(5) . .
O10 C1 O9 Cu4 6.5(11) . .
C2 C1 O9 Cu4 -177.4(5) . .
O9 C1 O10 Cu2 -18.4(11) . .
C2 C1 O10 Cu2 165.9(6) . .
O12 C42 O11 Cu1 15.2(15) . .
C43 C42 O11 Cu1 -177.6(5) . .
Cu3 C42 O11 Cu1 -3.8(5) . .
C43 C42 O12 Cu3 166.6(8) . .
O11 C42 O12 Cu3 -30.1(18) . .
O15 C15 O8 Cu4 -17.5(16) . .
C16 C15 O8 Cu4 -167.6(6) . .
O8 C15 O15 Cu2 3.4(15) . .
C16 C15 O15 Cu2 158.3(5) . .
C8 O1 Cu1 O4 9.5(13) . .
C8 O1 Cu1 O5 -81.7(6) . .
C8 O1 Cu1 O11 86.2(6) . .
C8 O1 Cu1 O1W 177.8(6) . .
C8 O1 Cu1 Cu3 2.4(6) . .
C37 O4 Cu1 O1 10.5(12) . .
C37 O4 Cu1 O5 101.5(6) . .
C37 O4 Cu1 O11 -66.4(5) . .
C37 O4 Cu1 O1W -157.8(6) . .
C37 O4 Cu1 Cu3 17.7(5) . .
C30 O5 Cu1 O1 98.6(6) . .
C30 O5 Cu1 O4 -67.3(6) . .
C30 O5 Cu1 O11 17.6(15) . .
C30 O5 Cu1 O1W -163.2(6) . .
C30 O5 Cu1 Cu3 15.7(6) . .
C42 O11 Cu1 O1 -79.2(5) . .
C42 O11 Cu1 O4 87.1(5) . .
C42 O11 Cu1 O5 1.8(14) . .
C42 O11 Cu1 O1W -177.5(5) . .
C42 O11 Cu1 Cu3 3.7(5) . .
C00 O13 Cu2 O2 91.5(5) 4_564 .
C00 O13 Cu2 O10 -75.1(5) 4_564 .
C00 O13 Cu2 O15 18.1(16) 4_564 .
C00 O13 Cu2 N2 -169.3(5) 4_564 .
C00 O13 Cu2 Cu4 8.2(4) 4_564 .
C22 O2 Cu2 O13 -84.1(6) . .
C22 O2 Cu2 O10 4.1(12) . .
C22 O2 Cu2 O15 86.6(6) . .
C22 O2 Cu2 N2 -178.3(5) . .
C22 O2 Cu2 Cu4 0.3(5) . .
C1 O10 Cu2 O13 101.1(7) . .
C1 O10 Cu2 O2 12.9(13) . .
C1 O10 Cu2 O15 -69.2(7) . .
C1 O10 Cu2 N2 -164.7(7) . .
C1 O10 Cu2 Cu4 16.7(6) . .
C15 O15 Cu2 O13 -2.1(19) . .
C15 O15 Cu2 O2 -75.8(7) . .
C15 O15 Cu2 O10 91.0(6) . .
C15 O15 Cu2 N2 -174.7(6) . .
C15 O15 Cu2 Cu4 7.7(6) . .
C66 N2 Cu2 O13 15.3(4) . .
C70 N2 Cu2 O13 -169.2(4) . .
C66 N2 Cu2 O2 105.6(4) . .
C70 N2 Cu2 O2 -78.8(4) . .
C66 N2 Cu2 O10 -74.9(4) . .
C70 N2 Cu2 O10 100.6(4) . .
C66 N2 Cu2 O15 -166.0(4) . .
C70 N2 Cu2 O15 9.6(4) . .
C66 N2 Cu2 Cu4 -46(3) . .
C70 N2 Cu2 Cu4 130(3) . .
C42 O12 Cu3 O6 21(3) . .
C42 O12 Cu3 O7 -60.2(12) . .
C42 O12 Cu3 O3 106.0(12) . .
C42 O12 Cu3 O2W -155.6(12) . .
C42 O12 Cu3 Cu1 24.1(12) . .
C30 O6 Cu3 O12 17(2) . .
C30 O6 Cu3 O7 98.5(7) . .
C30 O6 Cu3 O3 -67.4(7) . .
C30 O6 Cu3 O2W -166.4(7) . .
C30 O6 Cu3 C42 31.0(10) . .
C30 O6 Cu3 Cu1 13.9(7) . .
C37 O7 Cu3 O12 92.2(6) . .
C37 O7 Cu3 O6 -77.8(5) . .
C37 O7 Cu3 O3 14.6(12) . .
C37 O7 Cu3 O2W -178.4(5) . .
C37 O7 Cu3 C42 75.8(5) . .
C37 O7 Cu3 Cu1 3.0(5) . .
C8 O3 Cu3 O12 -75.2(6) . .
C8 O3 Cu3 O6 94.7(6) . .
C8 O3 Cu3 O7 2.9(13) . .
C8 O3 Cu3 O2W -164.1(6) . .
C8 O3 Cu3 C42 -57.1(6) . .
C8 O3 Cu3 Cu1 14.5(5) . .
C43 C42 Cu3 O12 -51(3) . .
O11 C42 Cu3 O12 157.4(15) . .
O12 C42 Cu3 O6 -172.3(10) . .
C43 C42 Cu3 O6 137(3) . .
O11 C42 Cu3 O6 -14.9(9) . .
O12 C42 Cu3 O7 118.6(12) . .
C43 C42 Cu3 O7 68(3) . .
O11 C42 Cu3 O7 -84.0(4) . .
O12 C42 Cu3 O3 -73.8(12) . .
C43 C42 Cu3 O3 -124(3) . .
O11 C42 Cu3 O3 83.6(4) . .
O12 C42 Cu3 O2W 25.5(12) . .
C43 C42 Cu3 O2W -25(3) . .
O11 C42 Cu3 O2W -177.1(4) . .
O12 C42 Cu3 Cu1 -154.6(12) . .
C43 C42 Cu3 Cu1 155(3) . .
O11 C42 Cu3 Cu1 2.8(4) . .
O1 Cu1 Cu3 O12 79.6(3) . .
O4 Cu1 Cu3 O12 -98.6(3) . .
O5 Cu1 Cu3 O12 169.2(3) . .
O11 Cu1 Cu3 O12 -10.4(3) . .
O1W Cu1 Cu3 O12 -25(3) . .
O1 Cu1 Cu3 O6 -100.9(2) . .
O4 Cu1 Cu3 O6 80.9(2) . .
O5 Cu1 Cu3 O6 -11.3(2) . .
O11 Cu1 Cu3 O6 169.1(2) . .
O1W Cu1 Cu3 O6 155(3) . .
O1 Cu1 Cu3 O7 170.1(2) . .
O4 Cu1 Cu3 O7 -8.1(2) . .
O5 Cu1 Cu3 O7 -100.3(2) . .
O11 Cu1 Cu3 O7 80.1(2) . .
O1W Cu1 Cu3 O7 66(3) . .
O1 Cu1 Cu3 O3 -7.0(2) . .
O4 Cu1 Cu3 O3 174.7(2) . .
O5 Cu1 Cu3 O3 82.6(2) . .
O11 Cu1 Cu3 O3 -97.0(2) . .
O1W Cu1 Cu3 O3 -111(3) . .
O1 Cu1 Cu3 O2W 91(8) . .
O4 Cu1 Cu3 O2W -87(9) . .
O5 Cu1 Cu3 O2W -179(100) . .
O11 Cu1 Cu3 O2W 1(9) . .
O1W Cu1 Cu3 O2W -13(9) . .
O1 Cu1 Cu3 C42 87.6(3) . .
O4 Cu1 Cu3 C42 -90.7(3) . .
O5 Cu1 Cu3 C42 177.1(3) . .
O11 Cu1 Cu3 C42 -2.4(3) . .
O1W Cu1 Cu3 C42 -17(3) . .
C00 O14 Cu4 O8 -10.0(13) 4_564 .
C00 O14 Cu4 O16 -75.1(5) 4_564 .
C00 O14 Cu4 O9 91.8(5) 4_564 .
C00 O14 Cu4 N1 -167.3(5) 4_564 .
C00 O14 Cu4 Cu2 8.8(5) 4_564 .
C15 O8 Cu4 O14 35.0(15) . .
C15 O8 Cu4 O16 100.6(7) . .
C15 O8 Cu4 O9 -66.7(7) . .
C15 O8 Cu4 N1 -167.8(7) . .
C15 O8 Cu4 Cu2 16.0(7) . .
C22 O16 Cu4 O14 105.3(6) . .
C22 O16 Cu4 O8 -62.5(6) . .
C22 O16 Cu4 O9 14.3(12) . .
C22 O16 Cu4 N1 -159.8(6) . .
C22 O16 Cu4 Cu2 19.1(5) . .
C1 O9 Cu4 O14 -81.9(6) . .
C1 O9 Cu4 O8 85.0(6) . .
C1 O9 Cu4 O16 9.0(12) . .
C1 O9 Cu4 N1 -177.0(6) . .
C1 O9 Cu4 Cu2 4.2(6) . .
C61 N1 Cu4 O14 -8.1(5) . .
C65 N1 Cu4 O14 168.8(5) . .
C61 N1 Cu4 O8 177.1(5) . .
C65 N1 Cu4 O8 -6.0(6) . .
C61 N1 Cu4 O16 -97.9(5) . .
C65 N1 Cu4 O16 79.0(5) . .
C61 N1 Cu4 O9 83.5(5) . .
C65 N1 Cu4 O9 -99.6(5) . .
C61 N1 Cu4 Cu2 -114(2) . .
C65 N1 Cu4 Cu2 63(3) . .
O13 Cu2 Cu4 O14 -7.48(18) . .
O2 Cu2 Cu4 O14 -97.8(2) . .
O10 Cu2 Cu4 O14 83.1(2) . .
O15 Cu2 Cu4 O14 174.2(3) . .
N2 Cu2 Cu4 O14 54(3) . .
O13 Cu2 Cu4 O8 168.2(2) . .
O2 Cu2 Cu4 O8 77.8(3) . .
O10 Cu2 Cu4 O8 -101.3(3) . .
O15 Cu2 Cu4 O8 -10.2(3) . .
N2 Cu2 Cu4 O8 -131(3) . .
O13 Cu2 Cu4 O16 82.53(17) . .
O2 Cu2 Cu4 O16 -7.81(19) . .
O10 Cu2 Cu4 O16 173.07(19) . .
O15 Cu2 Cu4 O16 -95.8(2) . .
N2 Cu2 Cu4 O16 144(3) . .
O13 Cu2 Cu4 O9 -98.57(19) . .
O2 Cu2 Cu4 O9 171.09(19) . .
O10 Cu2 Cu4 O9 -8.0(2) . .
O15 Cu2 Cu4 O9 83.1(2) . .
N2 Cu2 Cu4 O9 -38(3) . .
O13 Cu2 Cu4 N1 99(2) . .
O2 Cu2 Cu4 N1 8(2) . .
O10 Cu2 Cu4 N1 -171(2) . .
O15 Cu2 Cu4 N1 -80(2) . .
N2 Cu2 Cu4 N1 160(4) . .

loop_
_platon_squeeze_void_nr
_platon_squeeze_void_average_x
_platon_squeeze_void_average_y
_platon_squeeze_void_average_z
_platon_squeeze_void_volume
_platon_squeeze_void_count_electrons
1 0.021 0.008 -0.021 9019.9 3119.4
